data_4118080
loop_
_publ_author_name
'Vilmal\'i L\'opez-Mej\'ias'
'Jeff W. Kampf'
'Adam J. Matzger'

_publ_section_title
;
 Nonamorphism in Flufenamic Acid and a New Record for a Polymorphic
 Compound with Solved Structures
;
_journal_name_full 'Journal of the American Chemical Society'
_journal_page_first 9872
_journal_page_last 9875
_journal_paper_doi 10.1021/ja302601f
_journal_volume 134
_journal_year 2012
_chemical_formula_moiety 'C14 H10 F3 N O2'
_chemical_formula_sum 'C14 H10 F3 N O2'
_chemical_formula_weight 281.23
_chemical_melting_point 397.35
_chemical_name_common 'flufenamic acid'
_chemical_name_systematic
;
 2-[[3-(trifluoromethyl)phenyl]amino]benzoic acid
;
_space_group_IT_number 2
_symmetry_cell_setting triclinic
_symmetry_space_group_name_Hall '-P 1'
_symmetry_space_group_name_H-M 'P -1'
_atom_sites_solution_hydrogens geom
_atom_sites_solution_primary direct
_atom_sites_solution_secondary difmap
_audit_creation_method SHELXL-97
_cell_angle_alpha 87.914(6)
_cell_angle_beta 85.910(6)
_cell_angle_gamma 72.260(5)
_cell_formula_units_Z 12
_cell_length_a 8.6485(2)
_cell_length_b 11.5115(2)
_cell_length_c 38.895(3)
_cell_measurement_reflns_used 2794
_cell_measurement_temperature 85(2)
_cell_measurement_theta_max 68.00
_cell_measurement_theta_min 21.70
_cell_volume 3678.3(3)
_computing_cell_refinement 'CrystalClear-SM Expert 2.0 r5'
_computing_data_collection 'CrystalClear-SM Expert 2.0 r5 (Rigaku, 2010)'
_computing_data_reduction 'CrystalClear-SM Expert 2.0 r5'
_computing_molecular_graphics 'Bruker SHELXTL'
_computing_publication_material 'Bruker SHELXTL'
_computing_structure_refinement 'SHELXL-97 (Sheldrick, 2008)'
_computing_structure_solution 'SHELXS-97 (Sheldrick, 2008)'
_diffrn_ambient_temperature 85(2)
_diffrn_detector_area_resol_mean 14.629
_diffrn_measured_fraction_theta_full 0.958
_diffrn_measured_fraction_theta_max 0.958
_diffrn_measurement_device_type 'Rigaku Saturn70 CCD'
_diffrn_measurement_method \w
_diffrn_radiation_monochromator confocal
_diffrn_radiation_source 'micro-source rotating anode'
_diffrn_radiation_type CuK\a
_diffrn_radiation_wavelength 1.54178
_diffrn_reflns_av_R_equivalents 0.1073
_diffrn_reflns_av_sigmaI/netI 0.0940
_diffrn_reflns_limit_h_max 9
_diffrn_reflns_limit_h_min -10
_diffrn_reflns_limit_k_max 13
_diffrn_reflns_limit_k_min -13
_diffrn_reflns_limit_l_max 46
_diffrn_reflns_limit_l_min -46
_diffrn_reflns_number 57421
_diffrn_reflns_theta_full 68.24
_diffrn_reflns_theta_max 68.24
_diffrn_reflns_theta_min 2.28
_exptl_absorpt_coefficient_mu 1.155
_exptl_absorpt_correction_T_max 0.955
_exptl_absorpt_correction_T_min 0.412
_exptl_absorpt_correction_type multi-scan
_exptl_absorpt_process_details 'Jacobson, R. (1998) Private communication'
_exptl_crystal_colour colorless
_exptl_crystal_density_diffrn 1.523
_exptl_crystal_description plate
_exptl_crystal_F_000 1728
_exptl_crystal_size_max 0.39
_exptl_crystal_size_mid 0.22
_exptl_crystal_size_min 0.04
_refine_diff_density_max 0.724
_refine_diff_density_min -0.752
_refine_diff_density_rms 0.134
_refine_ls_extinction_coef 0.00033(5)
_refine_ls_extinction_expression Fc^*^=kFc[1+0.001xFc^2^\l^3^/sin(2\q)]^-1/4^
_refine_ls_extinction_method SHELXL
_refine_ls_goodness_of_fit_ref 1.147
_refine_ls_hydrogen_treatment mixed
_refine_ls_matrix_type full
_refine_ls_number_parameters 1130
_refine_ls_number_reflns 12924
_refine_ls_number_restraints 27
_refine_ls_restrained_S_all 1.146
_refine_ls_R_factor_all 0.1818
_refine_ls_R_factor_gt 0.1613
_refine_ls_shift/su_max 0.003
_refine_ls_shift/su_mean 0.000
_refine_ls_structure_factor_coef Fsqd
_refine_ls_weighting_details 'calc w=1/[\s^2^(Fo^2^)+(0.0000P)^2^+109.8906P] where P=(Fo^2^+2Fc^2^)/3'
_refine_ls_weighting_scheme calc
_refine_ls_wR_factor_gt 0.3923
_refine_ls_wR_factor_ref 0.3995
_reflns_number_gt 8809
_reflns_number_total 12924
_reflns_threshold_expression >2sigma(I)
_cod_data_source_file ja302601f_si_001_3.cif
_cod_data_source_block faf85_FORM_6
_cod_database_code 4118080

loop_
_symmetry_equiv_pos_as_xyz
'x, y, z'
'-x, -y, -z'

loop_
_atom_site_label
_atom_site_type_symbol
_atom_site_fract_x
_atom_site_fract_y
_atom_site_fract_z
_atom_site_U_iso_or_equiv
_atom_site_adp_type
_atom_site_occupancy
_atom_site_symmetry_multiplicity
_atom_site_calc_flag
_atom_site_refinement_flags
O1 O 1.0810(7) 0.2790(5) 0.23220(14) 0.0205(13) Uani 1 1 d D
O2 O 0.8721(7) 0.3614(5) 0.19876(14) 0.0216(14) Uani 1 1 d .
O3 O 0.2058(8) -0.0500(6) 0.24308(15) 0.0305(16) Uani 1 1 d D
O4 O 0.3746(7) -0.0002(5) 0.20353(14) 0.0256(15) Uani 1 1 d .
O5 O 1.1732(7) 0.5110(5) 0.26176(14) 0.0244(14) Uani 1 1 d D
O6 O 0.9618(7) 0.5975(5) 0.23008(14) 0.0200(13) Uani 1 1 d .
O7 O 0.6425(7) 0.3083(5) 0.24174(14) 0.0229(14) Uani 1 1 d D
O8 O 0.8593(6) 0.2192(5) 0.27346(14) 0.0189(13) Uani 1 1 d .
O9 O 0.7344(7) 0.5469(5) 0.27062(14) 0.0231(14) Uani 1 1 d D
O10 O 0.9394(7) 0.4656(5) 0.30451(14) 0.0198(13) Uani 1 1 d .
O11 O 0.6308(7) -0.0878(6) 0.24270(14) 0.0291(15) Uani 1 1 d D
O12 O 0.4580(7) -0.1320(5) 0.28277(14) 0.0209(13) Uani 1 1 d .
N1 N 0.9423(8) 0.4386(7) 0.13513(17) 0.0205(17) Uani 1 1 d .
H1A H 0.869(13) 0.447(10) 0.152(3) 0.04(3) Uiso 1 1 d .
N2 N 0.2622(9) 0.0679(7) 0.14025(17) 0.0217(16) Uani 1 1 d .
H2A H 0.317(12) 0.089(9) 0.153(2) 0.03(3) Uiso 1 1 d .
N3 N 1.0041(9) 0.7282(7) 0.17508(17) 0.0227(17) Uani 1 1 d .
H3A H 0.943(16) 0.721(12) 0.193(3) 0.07(4) Uiso 1 1 d .
N4 N 0.8032(8) 0.1098(6) 0.33241(17) 0.0190(16) Uani 1 1 d .
H4A H 0.873(11) 0.123(8) 0.316(2) 0.023 Uiso 1 1 d .
N5 N 0.8616(9) 0.4072(6) 0.36945(17) 0.0198(16) Uani 1 1 d .
H5A H 0.932(12) 0.405(9) 0.353(3) 0.03(3) Uiso 1 1 d .
N6 N 0.5774(8) -0.2159(6) 0.34479(17) 0.0193(16) Uani 1 1 d .
H6A H 0.495(12) -0.203(9) 0.331(2) 0.03(3) Uiso 1 1 d .
F1 F 0.4377(8) 0.5987(6) 0.0362(2) 0.064(2) Uani 1 1 d .
F2 F 0.4356(8) 0.6812(8) 0.08479(16) 0.074(3) Uani 1 1 d .
F3 F 0.5334(7) 0.7431(5) 0.03921(16) 0.0447(16) Uani 1 1 d .
F4 F 0.6640(7) 0.2392(6) 0.07794(13) 0.0428(15) Uani 1 1 d .
F5 F 0.4996(8) 0.3451(6) 0.04186(18) 0.0556(18) Uani 1 1 d .
F6 F 0.6802(8) 0.1793(6) 0.02579(15) 0.0512(17) Uani 1 1 d .
F7 F 1.0778(7) 0.6580(5) 0.04292(13) 0.0356(14) Uani 1 1 d .
F8 F 0.9103(7) 0.8190(6) 0.02243(13) 0.0482(18) Uani 1 1 d .
F9 F 1.1316(8) 0.8272(6) 0.04387(14) 0.0448(15) Uani 1 1 d .
F10 F 0.6501(6) 0.0496(5) 0.46578(13) 0.0315(13) Uani 1 1 d .
F11 F 0.8558(6) 0.0796(6) 0.48731(13) 0.0405(16) Uani 1 1 d .
F12 F 0.6884(7) 0.2266(5) 0.46075(13) 0.0322(13) Uani 1 1 d .
F13 F 1.3616(8) 0.1851(7) 0.42677(16) 0.063(2) Uani 1 1 d .
F14 F 1.2515(8) 0.1284(5) 0.47241(18) 0.0526(18) Uani 1 1 d .
F15 F 1.3404(7) 0.2800(5) 0.47432(18) 0.0522(18) Uani 1 1 d .
F16 F 0.3041(7) -0.4648(5) 0.44849(14) 0.0384(15) Uani 1 1 d .
F17 F 0.1598(7) -0.3700(5) 0.40726(14) 0.0364(14) Uani 1 1 d .
F18 F 0.1310(8) -0.2876(6) 0.45715(16) 0.0494(17) Uani 1 1 d .
C1 C 1.0188(11) 0.3340(8) 0.2030(2) 0.024(2) Uani 1 1 d .
C2 C 1.1412(9) 0.3589(7) 0.1782(2) 0.0165(17) Uani 1 1 d .
C3 C 1.3022(11) 0.3316(8) 0.1873(2) 0.025(2) Uani 1 1 d .
H3B H 1.3317 0.2916 0.2087 0.030 Uiso 1 1 calc R
C4 C 1.4182(11) 0.3614(9) 0.1660(2) 0.027(2) Uani 1 1 d .
H4B H 1.5270 0.3417 0.1726 0.032 Uiso 1 1 calc R
C5 C 1.3754(10) 0.4205(8) 0.1347(2) 0.0219(19) Uani 1 1 d .
H5B H 1.4541 0.4447 0.1204 0.026 Uiso 1 1 calc R
C6 C 1.2191(10) 0.4443(8) 0.1244(2) 0.0210(19) Uani 1 1 d .
H6B H 1.1922 0.4834 0.1028 0.025 Uiso 1 1 calc R
C7 C 1.0969(10) 0.4112(7) 0.1457(2) 0.0201(19) Uani 1 1 d .
C8 C 0.8942(11) 0.4569(8) 0.1010(2) 0.0225(19) Uani 1 1 d .
C9 C 0.7432(10) 0.5401(8) 0.0950(2) 0.024(2) Uani 1 1 d .
H9A H 0.6786 0.5862 0.1136 0.029 Uiso 1 1 calc R
C10 C 0.6868(11) 0.5561(7) 0.0623(2) 0.0223(19) Uani 1 1 d .
C11 C 0.7825(10) 0.4951(8) 0.0346(2) 0.024(2) Uani 1 1 d .
H11A H 0.7450 0.5086 0.0120 0.029 Uiso 1 1 calc R
C12 C 0.9356(11) 0.4131(8) 0.0405(2) 0.027(2) Uani 1 1 d .
H12A H 1.0026 0.3702 0.0217 0.032 Uiso 1 1 calc R
C13 C 0.9892(11) 0.3946(7) 0.0734(2) 0.023(2) Uani 1 1 d .
H13A H 1.0929 0.3382 0.0771 0.027 Uiso 1 1 calc R
C14 C 0.5212(11) 0.6442(9) 0.0560(2) 0.030(2) Uani 1 1 d .
C15 C 0.2407(9) -0.0087(8) 0.2126(2) 0.0186(18) Uani 1 1 d .
C16 C 0.0975(10) 0.0348(8) 0.1908(2) 0.0209(19) Uani 1 1 d .
C17 C -0.0583(10) 0.0426(8) 0.2057(2) 0.0213(19) Uani 1 1 d .
H17A H -0.0691 0.0201 0.2292 0.026 Uiso 1 1 calc R
C18 C -0.1969(10) 0.0817(8) 0.1873(2) 0.025(2) Uani 1 1 d .
H18A H -0.3005 0.0834 0.1976 0.030 Uiso 1 1 calc R
C19 C -0.1786(11) 0.1183(8) 0.1531(2) 0.024(2) Uani 1 1 d .
H19A H -0.2721 0.1459 0.1401 0.028 Uiso 1 1 calc R
C20 C -0.0308(10) 0.1158(7) 0.1377(2) 0.0205(18) Uani 1 1 d .
H20A H -0.0237 0.1438 0.1145 0.025 Uiso 1 1 calc R
C21 C 0.1121(10) 0.0717(7) 0.1560(2) 0.0190(18) Uani 1 1 d .
C22 C 0.3012(10) 0.0827(7) 0.1053(2) 0.0194(19) Uani 1 1 d .
C23 C 0.4095(10) 0.1484(8) 0.0960(2) 0.022(2) Uani 1 1 d .
H23A H 0.4500 0.1850 0.1134 0.027 Uiso 1 1 calc R
C24 C 0.4590(10) 0.1612(7) 0.0617(2) 0.0185(18) Uani 1 1 d .
C25 C 0.3969(11) 0.1099(7) 0.0359(2) 0.023(2) Uani 1 1 d .
H25A H 0.4301 0.1182 0.0123 0.028 Uiso 1 1 calc R
C26 C 0.2858(11) 0.0464(8) 0.0451(2) 0.027(2) Uani 1 1 d .
H26A H 0.2418 0.0125 0.0276 0.032 Uiso 1 1 calc R
C27 C 0.2391(10) 0.0324(7) 0.0795(2) 0.0196(18) Uani 1 1 d .
H27A H 0.1642 -0.0117 0.0855 0.023 Uiso 1 1 calc R
C28 C 0.5773(12) 0.2294(9) 0.0519(2) 0.029(2) Uani 1 1 d .
C29 C 1.1099(10) 0.5762(7) 0.23499(19) 0.0193(19) Uani 1 1 d .
C30 C 1.2189(10) 0.6241(7) 0.21247(19) 0.0172(18) Uani 1 1 d .
C31 C 1.3809(11) 0.5953(8) 0.2202(2) 0.0220(19) Uani 1 1 d .
H31A H 1.4165 0.5457 0.2399 0.026 Uiso 1 1 calc R
C32 C 1.4917(10) 0.6370(8) 0.1999(2) 0.0217(19) Uani 1 1 d .
H32A H 1.6026 0.6150 0.2051 0.026 Uiso 1 1 calc R
C33 C 1.4365(10) 0.7119(8) 0.1716(2) 0.025(2) Uani 1 1 d .
H33A H 1.5108 0.7423 0.1576 0.030 Uiso 1 1 calc R
C34 C 1.2767(10) 0.7430(8) 0.1633(2) 0.023(2) Uani 1 1 d .
H34A H 1.2424 0.7954 0.1440 0.027 Uiso 1 1 calc R
C35 C 1.1646(10) 0.6987(7) 0.18278(19) 0.0175(18) Uani 1 1 d .
C36 C 0.9323(10) 0.7721(7) 0.1445(2) 0.0159(17) Uani 1 1 d .
C37 C 1.0078(11) 0.7571(7) 0.1119(2) 0.0221(19) Uani 1 1 d .
H37A H 1.1210 0.7154 0.1093 0.027 Uiso 1 1 calc R
C38 C 0.9240(11) 0.8008(7) 0.0830(2) 0.0201(18) Uani 1 1 d .
C39 C 0.7563(11) 0.8597(8) 0.0863(2) 0.025(2) Uani 1 1 d .
H39A H 0.6966 0.8892 0.0665 0.030 Uiso 1 1 calc R
C40 C 0.6804(10) 0.8739(7) 0.1187(2) 0.0217(19) Uani 1 1 d .
H40A H 0.5663 0.9127 0.1213 0.026 Uiso 1 1 calc R
C41 C 0.7645(11) 0.8336(8) 0.1475(2) 0.024(2) Uani 1 1 d .
H41A H 0.7093 0.8474 0.1697 0.029 Uiso 1 1 calc R
C42 C 1.0075(11) 0.7792(7) 0.0484(2) 0.0222(19) Uani 1 1 d .
C43 C 0.7144(10) 0.2418(7) 0.2689(2) 0.0170(18) Uani 1 1 d .
C44 C 0.5957(9) 0.2003(7) 0.2920(2) 0.0170(18) Uani 1 1 d .
C45 C 0.4349(9) 0.2272(7) 0.2833(2) 0.0181(18) Uani 1 1 d .
H45A H 0.4026 0.2718 0.2627 0.022 Uiso 1 1 calc R
C46 C 0.3202(11) 0.1901(8) 0.3043(2) 0.026(2) Uani 1 1 d .
H46A H 0.2112 0.2080 0.2980 0.032 Uiso 1 1 calc R
C47 C 0.3699(11) 0.1261(8) 0.3347(2) 0.024(2) Uani 1 1 d .
H47A H 0.2937 0.1000 0.3494 0.028 Uiso 1 1 calc R
C48 C 0.5273(10) 0.1002(8) 0.3438(2) 0.0215(19) Uani 1 1 d .
H48A H 0.5569 0.0567 0.3647 0.026 Uiso 1 1 calc R
C49 C 0.6461(10) 0.1350(7) 0.3235(2) 0.0168(18) Uani 1 1 d .
C50 C 0.8678(11) 0.0737(8) 0.3644(2) 0.0220(19) Uani 1 1 d U
C51 C 0.7832(9) 0.1014(7) 0.3961(2) 0.0154(16) Uani 1 1 d U
H51A H 0.6693 0.1413 0.3974 0.019 Uiso 1 1 calc R
C52 C 0.8669(11) 0.0701(7) 0.4265(2) 0.0208(18) Uani 1 1 d U
C53 C 1.0300(10) 0.0101(7) 0.4263(2) 0.0218(19) Uani 1 1 d .
H53A H 1.0830 -0.0128 0.4472 0.026 Uiso 1 1 calc R
C54 C 1.1149(11) -0.0160(7) 0.3947(2) 0.023(2) Uani 1 1 d .
H54A H 1.2288 -0.0556 0.3938 0.028 Uiso 1 1 calc R
C55 C 1.0361(9) 0.0146(7) 0.3639(2) 0.0182(18) Uani 1 1 d .
H55A H 1.0971 -0.0048 0.3425 0.022 Uiso 1 1 calc R
C56 C 0.7665(11) 0.1059(8) 0.4598(2) 0.023(2) Uani 1 1 d .
C57 C 0.7912(9) 0.4965(7) 0.2998(2) 0.0153(17) Uani 1 1 d .
C58 C 0.6690(10) 0.4698(7) 0.3249(2) 0.0191(18) Uani 1 1 d .
C59 C 0.5090(10) 0.4943(7) 0.3148(2) 0.0204(19) Uani 1 1 d .
H59A H 0.4815 0.5312 0.2929 0.024 Uiso 1 1 calc R
C60 C 0.3908(10) 0.4653(8) 0.3364(2) 0.0225(19) Uani 1 1 d .
H60A H 0.2848 0.4771 0.3289 0.027 Uiso 1 1 calc R
C61 C 0.4303(10) 0.4187(7) 0.3691(2) 0.0205(19) Uani 1 1 d .
H61A H 0.3502 0.3986 0.3840 0.025 Uiso 1 1 calc R
C62 C 0.5840(10) 0.4009(7) 0.3804(2) 0.022(2) Uani 1 1 d .
H62A H 0.6075 0.3702 0.4030 0.026 Uiso 1 1 calc R
C63 C 0.7062(10) 0.4280(7) 0.3585(2) 0.0183(18) Uani 1 1 d .
C64 C 0.9050(11) 0.3991(8) 0.4038(2) 0.0217(19) Uani 1 1 d .
C65 C 1.0550(10) 0.3189(7) 0.4118(2) 0.0174(18) Uani 1 1 d .
H65A H 1.1243 0.2698 0.3943 0.021 Uiso 1 1 calc R
C66 C 1.1031(10) 0.3108(8) 0.4453(2) 0.023(2) Uani 1 1 d .
C67 C 0.9981(11) 0.3808(8) 0.4713(2) 0.023(2) Uani 1 1 d .
H67A H 1.0299 0.3746 0.4944 0.028 Uiso 1 1 calc R
C68 C 0.8506(10) 0.4575(8) 0.4633(2) 0.026(2) Uani 1 1 d .
H68A H 0.7785 0.5029 0.4810 0.031 Uiso 1 1 calc R
C69 C 0.8042(10) 0.4703(8) 0.4295(2) 0.023(2) Uani 1 1 d .
H69A H 0.7037 0.5275 0.4240 0.027 Uiso 1 1 calc R
C70 C 1.2625(10) 0.2277(7) 0.4544(2) 0.0215(19) Uani 1 1 d .
C71 C 0.6002(9) -0.1300(8) 0.2737(2) 0.0201(19) Uani 1 1 d .
C72 C 0.7398(9) -0.1726(8) 0.2949(2) 0.0191(19) Uani 1 1 d .
C73 C 0.8893(11) -0.1732(8) 0.2798(2) 0.0227(19) Uani 1 1 d .
H73A H 0.8967 -0.1438 0.2568 0.027 Uiso 1 1 calc R
C74 C 1.0296(12) -0.2163(9) 0.2979(2) 0.030(2) Uani 1 1 d .
H74A H 1.1325 -0.2172 0.2874 0.036 Uiso 1 1 calc R
C75 C 1.0164(11) -0.2578(7) 0.3315(2) 0.023(2) Uani 1 1 d .
H75A H 1.1114 -0.2864 0.3440 0.028 Uiso 1 1 calc R
C76 C 0.8700(10) -0.2587(8) 0.3470(2) 0.023(2) Uani 1 1 d .
H76A H 0.8651 -0.2887 0.3700 0.027 Uiso 1 1 calc R
C77 C 0.7264(10) -0.2157(7) 0.3293(2) 0.0190(18) Uani 1 1 d .
C78 C 0.5411(10) -0.2297(7) 0.3800(2) 0.0177(18) Uani 1 1 d .
C79 C 0.4198(10) -0.2884(7) 0.3894(2) 0.0203(19) Uani 1 1 d .
H79A H 0.3743 -0.3227 0.3724 0.024 Uiso 1 1 calc R
C80 C 0.3707(9) -0.2939(7) 0.4236(2) 0.0168(18) Uani 1 1 d .
C81 C 0.4378(12) -0.2494(8) 0.4495(2) 0.028(2) Uani 1 1 d .
H81A H 0.4045 -0.2580 0.4730 0.033 Uiso 1 1 calc R
C82 C 0.5564(11) -0.1912(8) 0.4402(2) 0.027(2) Uani 1 1 d .
H82A H 0.6037 -0.1592 0.4574 0.032 Uiso 1 1 calc R
C83 C 0.6030(10) -0.1810(7) 0.4061(2) 0.0207(19) Uani 1 1 d .
H83A H 0.6805 -0.1391 0.4001 0.025 Uiso 1 1 calc R
C84 C 0.2426(12) -0.3524(7) 0.4336(2) 0.028(2) Uani 1 1 d .
H5 H 1.101(5) 0.510(8) 0.2801(11) 0.03(3) Uiso 1 1 d D
H1 H 1.000(4) 0.268(6) 0.2472(13) 0.02(2) Uiso 1 1 d D
H7 H 0.718(4) 0.339(6) 0.230(2) 0.06(4) Uiso 1 1 d D
H3 H 0.270(5) -0.065(16) 0.2615(10) 0.12(7) Uiso 1 1 d D
H11 H 0.531(3) -0.058(8) 0.2338(15) 0.03(3) Uiso 1 1 d D
H9 H 0.818(5) 0.535(12) 0.2541(12) 0.07(4) Uiso 1 1 d D

loop_
_atom_site_aniso_label
_atom_site_aniso_U_11
_atom_site_aniso_U_22
_atom_site_aniso_U_33
_atom_site_aniso_U_23
_atom_site_aniso_U_13
_atom_site_aniso_U_12
O1 0.018(3) 0.020(3) 0.021(3) 0.001(2) -0.003(2) -0.001(2)
O2 0.025(3) 0.018(3) 0.020(3) -0.001(2) -0.003(2) -0.004(2)
O3 0.029(3) 0.036(4) 0.020(3) 0.006(3) -0.001(3) -0.002(3)
O4 0.029(3) 0.026(3) 0.020(3) 0.002(2) 0.001(2) -0.006(3)
O5 0.033(3) 0.027(3) 0.014(3) 0.003(2) -0.001(2) -0.011(3)
O6 0.018(3) 0.022(3) 0.022(3) -0.002(2) -0.001(2) -0.008(2)
O7 0.012(3) 0.025(3) 0.024(3) 0.008(2) -0.006(2) 0.006(2)
O8 0.011(3) 0.019(3) 0.023(3) 0.002(2) -0.001(2) 0.002(2)
O9 0.029(3) 0.025(3) 0.018(3) 0.004(2) -0.003(2) -0.012(3)
O10 0.016(3) 0.019(3) 0.024(3) 0.002(2) 0.001(2) -0.006(2)
O11 0.025(3) 0.047(4) 0.017(3) 0.007(3) 0.000(2) -0.015(3)
O12 0.013(3) 0.023(3) 0.026(3) 0.003(2) -0.001(2) -0.005(2)
N1 0.010(3) 0.029(4) 0.018(3) 0.002(3) -0.004(3) 0.002(3)
N2 0.023(4) 0.028(4) 0.018(3) -0.001(3) -0.001(3) -0.012(3)
N3 0.020(4) 0.032(4) 0.015(3) 0.002(3) -0.001(3) -0.006(3)
N4 0.014(3) 0.022(3) 0.018(3) 0.004(3) -0.002(3) -0.001(3)
N5 0.018(3) 0.020(3) 0.019(3) 0.004(3) -0.001(3) -0.004(3)
N6 0.011(3) 0.025(3) 0.022(3) 0.000(3) -0.001(3) -0.007(3)
F1 0.043(3) 0.026(3) 0.127(6) 0.000(3) -0.047(4) -0.007(3)
F2 0.036(4) 0.118(6) 0.031(3) 0.025(4) 0.006(3) 0.030(4)
F3 0.039(3) 0.037(3) 0.059(4) 0.018(3) -0.008(3) -0.014(3)
F4 0.051(3) 0.066(4) 0.024(3) 0.004(2) -0.006(2) -0.037(3)
F5 0.063(4) 0.038(3) 0.074(4) 0.026(3) -0.017(3) -0.028(3)
F6 0.050(3) 0.078(4) 0.036(3) -0.016(3) 0.022(3) -0.038(3)
F7 0.039(3) 0.038(3) 0.029(3) -0.005(2) 0.003(2) -0.012(3)
F8 0.037(3) 0.072(4) 0.020(3) 0.003(3) -0.011(2) 0.008(3)
F9 0.059(4) 0.065(4) 0.024(3) -0.011(2) 0.012(2) -0.042(3)
F10 0.027(3) 0.031(3) 0.035(3) 0.003(2) 0.006(2) -0.009(2)
F11 0.023(3) 0.071(4) 0.021(3) 0.004(2) -0.008(2) -0.002(3)
F12 0.033(3) 0.029(3) 0.030(3) -0.003(2) 0.004(2) -0.003(2)
F13 0.030(3) 0.096(6) 0.035(3) 0.005(3) -0.002(3) 0.025(4)
F14 0.048(4) 0.022(3) 0.087(5) 0.029(3) -0.028(3) -0.008(3)
F15 0.031(3) 0.029(3) 0.095(5) -0.004(3) -0.039(3) 0.003(3)
F16 0.051(3) 0.020(3) 0.046(3) 0.013(2) -0.004(3) -0.014(2)
F17 0.029(3) 0.047(3) 0.035(3) 0.006(2) 0.002(2) -0.016(3)
F18 0.053(4) 0.048(3) 0.047(3) -0.011(3) 0.034(3) -0.023(3)
C1 0.038(5) 0.022(4) 0.013(4) -0.003(3) -0.001(3) -0.012(4)
C2 0.011(4) 0.019(4) 0.020(4) -0.007(3) -0.002(3) -0.005(3)
C3 0.031(5) 0.022(4) 0.016(4) -0.005(3) 0.001(3) 0.001(4)
C4 0.021(4) 0.039(5) 0.022(4) -0.010(4) -0.003(3) -0.011(4)
C5 0.016(4) 0.025(4) 0.026(4) -0.007(3) 0.004(3) -0.010(3)
C6 0.019(4) 0.023(4) 0.019(4) -0.002(3) 0.002(3) -0.004(3)
C7 0.023(4) 0.016(4) 0.021(4) -0.006(3) 0.000(3) -0.005(3)
C8 0.036(5) 0.025(4) 0.014(4) 0.002(3) 0.001(3) -0.021(4)
C9 0.018(4) 0.036(5) 0.017(4) -0.003(3) -0.002(3) -0.006(4)
C10 0.028(4) 0.018(4) 0.024(4) 0.007(3) -0.004(3) -0.011(3)
C11 0.022(4) 0.033(4) 0.021(4) 0.002(3) -0.003(3) -0.016(4)
C12 0.027(5) 0.035(5) 0.023(4) -0.007(3) 0.004(3) -0.018(4)
C13 0.025(4) 0.018(4) 0.027(4) 0.004(3) -0.002(3) -0.009(3)
C14 0.024(5) 0.045(5) 0.022(4) 0.004(4) -0.006(3) -0.011(4)
C15 0.010(4) 0.023(4) 0.021(4) -0.003(3) 0.004(3) -0.003(3)
C16 0.019(4) 0.024(4) 0.018(4) -0.005(3) 0.000(3) -0.005(3)
C17 0.019(4) 0.020(4) 0.023(4) 0.001(3) 0.004(3) -0.003(3)
C18 0.009(4) 0.029(5) 0.033(5) -0.005(4) 0.000(3) -0.002(3)
C19 0.023(4) 0.023(4) 0.027(4) -0.001(3) -0.003(3) -0.010(4)
C20 0.020(4) 0.020(4) 0.025(4) 0.001(3) 0.002(3) -0.013(3)
C21 0.021(4) 0.013(4) 0.024(4) -0.001(3) 0.003(3) -0.007(3)
C22 0.015(4) 0.020(4) 0.017(4) -0.003(3) 0.000(3) 0.005(3)
C23 0.021(4) 0.025(4) 0.019(4) -0.004(3) -0.002(3) -0.003(4)
C24 0.016(4) 0.018(4) 0.019(4) 0.003(3) 0.000(3) -0.003(3)
C25 0.034(5) 0.013(4) 0.019(4) 0.001(3) -0.003(3) -0.004(3)
C26 0.037(5) 0.026(4) 0.021(4) -0.005(3) -0.002(4) -0.015(4)
C27 0.028(4) 0.016(4) 0.021(4) 0.000(3) -0.001(3) -0.015(3)
C28 0.034(5) 0.041(5) 0.018(4) 0.000(4) 0.001(4) -0.019(4)
C29 0.021(4) 0.021(4) 0.014(4) -0.005(3) 0.002(3) -0.003(3)
C30 0.029(4) 0.011(3) 0.014(4) -0.002(3) 0.000(3) -0.011(3)
C31 0.030(4) 0.024(4) 0.018(4) 0.000(3) -0.002(3) -0.018(4)
C32 0.012(4) 0.024(4) 0.035(5) 0.003(3) -0.006(3) -0.014(3)
C33 0.015(4) 0.033(5) 0.026(4) -0.004(3) 0.000(3) -0.007(4)
C34 0.022(4) 0.025(4) 0.018(4) -0.001(3) 0.000(3) -0.001(4)
C35 0.015(4) 0.016(4) 0.018(4) -0.005(3) -0.001(3) 0.001(3)
C36 0.021(4) 0.008(3) 0.023(4) 0.003(3) -0.005(3) -0.010(3)
C37 0.030(5) 0.017(4) 0.020(4) -0.001(3) 0.000(3) -0.009(3)
C38 0.030(4) 0.015(4) 0.020(4) 0.003(3) -0.005(3) -0.014(3)
C39 0.024(4) 0.022(4) 0.027(4) 0.005(3) -0.009(3) -0.002(4)
C40 0.012(4) 0.018(4) 0.034(5) 0.002(3) -0.003(3) -0.004(3)
C41 0.032(5) 0.022(4) 0.021(4) 0.002(3) 0.001(3) -0.013(4)
C42 0.029(4) 0.016(4) 0.023(4) 0.001(3) -0.010(3) -0.007(3)
C43 0.021(4) 0.008(3) 0.019(4) -0.001(3) -0.001(3) 0.000(3)
C44 0.007(4) 0.017(4) 0.021(4) 0.000(3) -0.003(3) 0.004(3)
C45 0.008(4) 0.018(4) 0.026(4) -0.003(3) -0.004(3) 0.000(3)
C46 0.025(5) 0.027(4) 0.025(4) 0.002(3) -0.008(3) -0.004(4)
C47 0.022(4) 0.024(4) 0.027(4) -0.002(3) -0.002(3) -0.010(4)
C48 0.025(4) 0.023(4) 0.021(4) 0.002(3) -0.003(3) -0.013(3)
C49 0.016(4) 0.012(4) 0.019(4) -0.002(3) -0.002(3) 0.000(3)
C50 0.031(5) 0.022(4) 0.016(3) 0.001(3) -0.006(3) -0.012(4)
C51 0.006(3) 0.014(3) 0.024(3) 0.002(3) -0.005(3) 0.001(3)
C52 0.027(4) 0.019(4) 0.020(4) 0.001(3) -0.005(3) -0.010(3)
C53 0.021(4) 0.019(4) 0.025(4) 0.005(3) -0.006(3) -0.006(3)
C54 0.020(4) 0.017(4) 0.032(5) -0.001(3) -0.007(3) -0.003(3)
C55 0.010(4) 0.013(4) 0.028(4) -0.002(3) -0.002(3) 0.001(3)
C56 0.028(5) 0.023(4) 0.019(4) 0.001(3) -0.006(3) -0.007(4)
C57 0.014(4) 0.012(3) 0.022(4) -0.003(3) -0.002(3) -0.006(3)
C58 0.021(4) 0.021(4) 0.016(4) -0.003(3) 0.001(3) -0.007(3)
C59 0.018(4) 0.020(4) 0.023(4) -0.001(3) -0.006(3) -0.005(3)
C60 0.017(4) 0.024(4) 0.030(4) -0.009(3) 0.001(3) -0.011(3)
C61 0.021(4) 0.020(4) 0.024(4) -0.004(3) 0.001(3) -0.011(3)
C62 0.022(4) 0.018(4) 0.022(4) 0.002(3) -0.001(3) -0.001(3)
C63 0.015(4) 0.014(4) 0.024(4) -0.002(3) 0.000(3) -0.003(3)
C64 0.023(4) 0.023(4) 0.018(4) -0.001(3) 0.002(3) -0.006(3)
C65 0.018(4) 0.009(3) 0.023(4) 0.001(3) -0.001(3) 0.000(3)
C66 0.019(4) 0.029(4) 0.022(4) 0.000(3) 0.001(3) -0.011(4)
C67 0.026(4) 0.025(4) 0.019(4) 0.001(3) -0.005(3) -0.005(4)
C68 0.017(4) 0.033(5) 0.026(4) -0.006(4) 0.001(3) -0.005(4)
C69 0.019(4) 0.023(4) 0.025(4) -0.003(3) -0.003(3) -0.005(3)
C70 0.020(4) 0.018(4) 0.030(4) 0.007(3) -0.008(3) -0.011(3)
C71 0.007(4) 0.024(4) 0.024(4) -0.001(3) -0.003(3) 0.005(3)
C72 0.009(4) 0.022(4) 0.021(4) -0.002(3) -0.003(3) 0.004(3)
C73 0.028(4) 0.021(4) 0.022(4) -0.004(3) 0.002(3) -0.014(3)
C74 0.028(5) 0.035(5) 0.031(5) -0.013(4) 0.009(4) -0.017(4)
C75 0.022(4) 0.006(3) 0.038(5) -0.004(3) -0.007(4) 0.003(3)
C76 0.016(4) 0.026(4) 0.024(4) 0.001(3) 0.003(3) -0.003(3)
C77 0.015(4) 0.021(4) 0.023(4) -0.005(3) 0.004(3) -0.009(3)
C78 0.016(4) 0.010(3) 0.023(4) 0.000(3) 0.001(3) 0.002(3)
C79 0.023(4) 0.013(4) 0.020(4) 0.002(3) -0.003(3) 0.000(3)
C80 0.011(4) 0.006(3) 0.032(4) 0.002(3) 0.004(3) -0.001(3)
C81 0.039(5) 0.019(4) 0.019(4) -0.002(3) 0.006(4) -0.001(4)
C82 0.033(5) 0.016(4) 0.027(4) -0.005(3) -0.006(4) 0.002(4)
C83 0.021(4) 0.011(4) 0.030(4) 0.001(3) -0.002(3) -0.003(3)
C84 0.040(5) 0.009(4) 0.027(4) 0.001(3) 0.008(4) 0.001(4)

loop_
_atom_type_symbol
_atom_type_description
_atom_type_scat_dispersion_real
_atom_type_scat_dispersion_imag
_atom_type_scat_source
C C 0.0181 0.0091 'International Tables Vol C Tables 4.2.6.8 and 6.1.1.4'
H H 0.0000 0.0000 'International Tables Vol C Tables 4.2.6.8 and 6.1.1.4'
N N 0.0311 0.0180 'International Tables Vol C Tables 4.2.6.8 and 6.1.1.4'
O O 0.0492 0.0322 'International Tables Vol C Tables 4.2.6.8 and 6.1.1.4'
F F 0.0727 0.0534 'International Tables Vol C Tables 4.2.6.8 and 6.1.1.4'

loop_
_geom_angle_atom_site_label_1
_geom_angle_atom_site_label_2
_geom_angle_atom_site_label_3
_geom_angle
C1 O1 H1 110(3)
C15 O3 H3 126(7)
C29 O5 H5 115(4)
C43 O7 H7 108(4)
C57 O9 H9 109(4)
C71 O11 H11 104(4)
C7 N1 C8 127.2(7)
C7 N1 H1A 113(7)
C8 N1 H1A 120(7)
C21 N2 C22 127.9(7)
C21 N2 H2A 112(7)
C22 N2 H2A 114(7)
C35 N3 C36 129.8(7)
C35 N3 H3A 111(9)
C36 N3 H3A 119(9)
C49 N4 C50 129.1(7)
C49 N4 H4A 115(6)
C50 N4 H4A 116(6)
C63 N5 C64 126.5(7)
C63 N5 H5A 113(7)
C64 N5 H5A 120(7)
C77 N6 C78 126.5(7)
C77 N6 H6A 117(6)
C78 N6 H6A 116(6)
O2 C1 O1 121.6(8)
O2 C1 C2 125.0(7)
O1 C1 C2 113.4(8)
C3 C2 C7 120.3(8)
C3 C2 C1 119.2(7)
C7 C2 C1 120.4(7)
C4 C3 C2 121.4(8)
C4 C3 H3B 119.3
C2 C3 H3B 119.3
C3 C4 C5 119.5(8)
C3 C4 H4B 120.2
C5 C4 H4B 120.2
C6 C5 C4 120.3(8)
C6 C5 H5B 119.8
C4 C5 H5B 119.8
C5 C6 C7 121.3(8)
C5 C6 H6B 119.4
C7 C6 H6B 119.4
N1 C7 C2 123.0(8)
N1 C7 C6 119.9(7)
C2 C7 C6 116.9(8)
C13 C8 C9 118.8(8)
C13 C8 N1 122.9(8)
C9 C8 N1 118.4(7)
C10 C9 C8 120.4(8)
C10 C9 H9A 119.8
C8 C9 H9A 119.8
C9 C10 C11 120.8(8)
C9 C10 C14 120.4(7)
C11 C10 C14 118.8(8)
C10 C11 C12 118.8(8)
C10 C11 H11A 120.6
C12 C11 H11A 120.6
C13 C12 C11 120.2(8)
C13 C12 H12A 119.9
C11 C12 H12A 119.9
C12 C13 C8 121.0(8)
C12 C13 H13A 119.5
C8 C13 H13A 119.5
F2 C14 F1 109.5(9)
F2 C14 F3 106.4(9)
F1 C14 F3 104.4(7)
F2 C14 C10 111.9(7)
F1 C14 C10 112.6(8)
F3 C14 C10 111.5(8)
O4 C15 O3 123.3(8)
O4 C15 C16 123.1(7)
O3 C15 C16 113.5(7)
C17 C16 C21 118.4(8)
C17 C16 C15 119.2(7)
C21 C16 C15 122.4(7)
C18 C17 C16 122.7(8)
C18 C17 H17A 118.7
C16 C17 H17A 118.7
C17 C18 C19 117.5(8)
C17 C18 H18A 121.2
C19 C18 H18A 121.2
C20 C19 C18 122.2(8)
C20 C19 H19A 118.9
C18 C19 H19A 118.9
C19 C20 C21 120.5(8)
C19 C20 H20A 119.8
C21 C20 H20A 119.8
N2 C21 C16 120.9(7)
N2 C21 C20 120.4(7)
C16 C21 C20 118.7(8)
N2 C22 C27 122.7(8)
N2 C22 C23 118.4(8)
C27 C22 C23 118.9(7)
C24 C23 C22 121.0(8)
C24 C23 H23A 119.5
C22 C23 H23A 119.5
C23 C24 C25 119.8(8)
C23 C24 C28 120.9(8)
C25 C24 C28 119.3(7)
C26 C25 C24 119.3(8)
C26 C25 H25A 120.3
C24 C25 H25A 120.3
C27 C26 C25 120.4(8)
C27 C26 H26A 119.8
C25 C26 H26A 119.8
C26 C27 C22 120.5(8)
C26 C27 H27A 119.7
C22 C27 H27A 119.7
F6 C28 F4 107.9(8)
F6 C28 F5 106.5(7)
F4 C28 F5 105.7(8)
F6 C28 C24 112.7(8)
F4 C28 C24 112.6(7)
F5 C28 C24 110.9(8)
O6 C29 O5 120.6(8)
O6 C29 C30 122.9(7)
O5 C29 C30 116.5(7)
C31 C30 C35 119.5(8)
C31 C30 C29 118.4(7)
C35 C30 C29 122.1(8)
C32 C31 C30 121.6(8)
C32 C31 H31A 119.2
C30 C31 H31A 119.2
C31 C32 C33 118.4(8)
C31 C32 H32A 120.8
C33 C32 H32A 120.8
C34 C33 C32 121.6(8)
C34 C33 H33A 119.2
C32 C33 H33A 119.2
C33 C34 C35 120.8(8)
C33 C34 H34A 119.6
C35 C34 H34A 119.6
N3 C35 C34 122.1(7)
N3 C35 C30 119.8(8)
C34 C35 C30 118.1(7)
C37 C36 N3 126.4(7)
C37 C36 C41 117.7(7)
N3 C36 C41 115.8(7)
C36 C37 C38 121.9(8)
C36 C37 H37A 119.0
C38 C37 H37A 119.0
C37 C38 C39 119.8(8)
C37 C38 C42 120.4(8)
C39 C38 C42 119.6(7)
C40 C39 C38 118.4(8)
C40 C39 H39A 120.8
C38 C39 H39A 120.8
C41 C40 C39 121.7(8)
C41 C40 H40A 119.1
C39 C40 H40A 119.1
C40 C41 C36 120.4(8)
C40 C41 H41A 119.8
C36 C41 H41A 119.8
F8 C42 F9 107.8(7)
F8 C42 F7 105.1(7)
F9 C42 F7 104.4(7)
F8 C42 C38 114.5(7)
F9 C42 C38 113.1(7)
F7 C42 C38 111.2(7)
O8 C43 O7 123.4(7)
O8 C43 C44 125.0(7)
O7 C43 C44 111.7(7)
C45 C44 C49 120.0(8)
C45 C44 C43 119.8(7)
C49 C44 C43 120.1(7)
C44 C45 C46 121.5(8)
C44 C45 H45A 119.2
C46 C45 H45A 119.2
C47 C46 C45 118.3(8)
C47 C46 H46A 120.9
C45 C46 H46A 120.9
C48 C47 C46 120.8(9)
C48 C47 H47A 119.6
C46 C47 H47A 119.6
C47 C48 C49 122.9(8)
C47 C48 H48A 118.6
C49 C48 H48A 118.6
N4 C49 C48 123.2(7)
N4 C49 C44 120.3(7)
C48 C49 C44 116.5(7)
C51 C50 N4 125.4(8)
C51 C50 C55 118.1(7)
N4 C50 C55 116.2(7)
C50 C51 C52 119.6(7)
C50 C51 H51A 120.2
C52 C51 H51A 120.2
C53 C52 C51 122.7(8)
C53 C52 C56 121.1(7)
C51 C52 C56 116.2(7)
C52 C53 C54 117.7(8)
C52 C53 H53A 121.2
C54 C53 H53A 121.2
C53 C54 C55 121.2(8)
C53 C54 H54A 119.4
C55 C54 H54A 119.4
C54 C55 C50 120.6(8)
C54 C55 H55A 119.7
C50 C55 H55A 119.7
F11 C56 F12 106.5(7)
F11 C56 F10 105.6(7)
F12 C56 F10 106.1(7)
F11 C56 C52 112.6(7)
F12 C56 C52 111.8(7)
F10 C56 C52 113.6(7)
O10 C57 O9 121.5(7)
O10 C57 C58 123.3(7)
O9 C57 C58 115.0(7)
C63 C58 C59 119.9(8)
C63 C58 C57 122.0(7)
C59 C58 C57 118.0(7)
C60 C59 C58 120.9(8)
C60 C59 H59A 119.6
C58 C59 H59A 119.6
C61 C60 C59 118.7(8)
C61 C60 H60A 120.6
C59 C60 H60A 120.6
C62 C61 C60 121.4(8)
C62 C61 H61A 119.3
C60 C61 H61A 119.3
C61 C62 C63 120.5(8)
C61 C62 H62A 119.8
C63 C62 H62A 119.8
N5 C63 C58 121.0(7)
N5 C63 C62 120.6(7)
C58 C63 C62 118.3(8)
C69 C64 C65 119.7(8)
C69 C64 N5 121.8(7)
C65 C64 N5 118.4(7)
C66 C65 C64 119.8(7)
C66 C65 H65A 120.1
C64 C65 H65A 120.1
C65 C66 C67 120.0(8)
C65 C66 C70 120.9(7)
C67 C66 C70 119.1(8)
C68 C67 C66 119.6(8)
C68 C67 H67A 120.2
C66 C67 H67A 120.2
C67 C68 C69 120.9(8)
C67 C68 H68A 119.6
C69 C68 H68A 119.6
C64 C69 C68 119.9(8)
C64 C69 H69A 120.0
C68 C69 H69A 120.0
F15 C70 F13 107.6(8)
F15 C70 F14 104.5(7)
F13 C70 F14 105.5(7)
F15 C70 C66 112.6(7)
F13 C70 C66 112.8(7)
F14 C70 C66 113.3(7)
O12 C71 O11 119.8(7)
O12 C71 C72 124.9(7)
O11 C71 C72 115.3(7)
C73 C72 C77 120.3(7)
C73 C72 C71 117.2(7)
C77 C72 C71 122.5(7)
C72 C73 C74 120.8(8)
C72 C73 H73A 119.6
C74 C73 H73A 119.6
C75 C74 C73 118.8(8)
C75 C74 H74A 120.6
C73 C74 H74A 120.6
C76 C75 C74 121.6(8)
C76 C75 H75A 119.2
C74 C75 H75A 119.2
C75 C76 C77 120.8(8)
C75 C76 H76A 119.6
C77 C76 H76A 119.6
N6 C77 C76 121.4(7)
N6 C77 C72 121.0(7)
C76 C77 C72 117.6(7)
C83 C78 N6 124.6(8)
C83 C78 C79 118.2(7)
N6 C78 C79 117.0(7)
C80 C79 C78 118.6(8)
C80 C79 H79A 120.7
C78 C79 H79A 120.7
C79 C80 C81 122.9(8)
C79 C80 C84 119.1(8)
C81 C80 C84 118.0(8)
C80 C81 C82 118.4(8)
C80 C81 H81A 120.8
C82 C81 H81A 120.8
C83 C82 C81 119.6(9)
C83 C82 H82A 120.2
C81 C82 H82A 120.2
C82 C83 C78 122.3(9)
C82 C83 H83A 118.8
C78 C83 H83A 118.8
F18 C84 F17 106.4(8)
F18 C84 F16 105.2(7)
F17 C84 F16 105.4(7)
F18 C84 C80 112.3(7)
F17 C84 C80 114.4(7)
F16 C84 C80 112.4(8)

loop_
_geom_bond_atom_site_label_1
_geom_bond_atom_site_label_2
_geom_bond_distance
O1 C1 1.343(10)
O1 H1 0.92(2)
O2 C1 1.233(11)
O3 C15 1.311(10)
O3 H3 0.92(2)
O4 C15 1.218(10)
O5 C29 1.312(10)
O5 H5 0.91(2)
O6 C29 1.256(10)
O7 C43 1.354(9)
O7 H7 0.92(2)
O8 C43 1.224(10)
O9 C57 1.314(9)
O9 H9 0.91(2)
O10 C57 1.246(9)
O11 C71 1.322(10)
O11 H11 0.92(2)
O12 C71 1.261(10)
N1 C7 1.367(11)
N1 C8 1.407(10)
N1 H1A 0.87(11)
N2 C21 1.385(11)
N2 C22 1.393(10)
N2 H2A 0.79(10)
N3 C35 1.377(11)
N3 C36 1.388(10)
N3 H3A 0.88(13)
N4 C49 1.368(11)
N4 C50 1.399(10)
N4 H4A 0.90(9)
N5 C63 1.387(11)
N5 C64 1.405(11)
N5 H5A 0.84(10)
N6 C77 1.383(11)
N6 C78 1.399(10)
N6 H6A 0.89(10)
F1 C14 1.313(12)
F2 C14 1.308(11)
F3 C14 1.319(12)
F4 C28 1.331(11)
F5 C28 1.354(11)
F6 C28 1.324(10)
F7 C42 1.360(10)
F8 C42 1.339(10)
F9 C42 1.348(11)
F10 C56 1.356(11)
F11 C56 1.334(10)
F12 C56 1.348(10)
F13 C70 1.333(10)
F14 C70 1.343(10)
F15 C70 1.333(11)
F16 C84 1.364(10)
F17 C84 1.347(11)
F18 C84 1.345(10)
C1 C2 1.469(12)
C2 C3 1.400(12)
C2 C7 1.405(11)
C3 C4 1.372(13)
C3 H3B 0.9500
C4 C5 1.388(12)
C4 H4B 0.9500
C5 C6 1.381(12)
C5 H5B 0.9500
C6 C7 1.429(12)
C6 H6B 0.9500
C8 C13 1.386(11)
C8 C9 1.394(12)
C9 C10 1.382(12)
C9 H9A 0.9500
C10 C11 1.383(12)
C10 C14 1.512(12)
C11 C12 1.401(12)
C11 H11A 0.9500
C12 C13 1.380(12)
C12 H12A 0.9500
C13 H13A 0.9500
C15 C16 1.498(11)
C16 C17 1.405(12)
C16 C21 1.413(11)
C17 C18 1.386(12)
C17 H17A 0.9500
C18 C19 1.392(12)
C18 H18A 0.9500
C19 C20 1.365(12)
C19 H19A 0.9500
C20 C21 1.419(12)
C20 H20A 0.9500
C22 C27 1.394(12)
C22 C23 1.394(13)
C23 C24 1.389(11)
C23 H23A 0.9500
C24 C25 1.400(12)
C24 C28 1.490(13)
C25 C26 1.394(13)
C25 H25A 0.9500
C26 C27 1.389(12)
C26 H26A 0.9500
C27 H27A 0.9500
C29 C30 1.458(12)
C30 C31 1.390(12)
C30 C35 1.432(11)
C31 C32 1.385(12)
C31 H31A 0.9500
C32 C33 1.393(12)
C32 H32A 0.9500
C33 C34 1.377(12)
C33 H33A 0.9500
C34 C35 1.395(12)
C34 H34A 0.9500
C36 C37 1.375(11)
C36 C41 1.406(12)
C37 C38 1.378(12)
C37 H37A 0.9500
C38 C39 1.400(12)
C38 C42 1.472(12)
C39 C40 1.372(12)
C39 H39A 0.9500
C40 C41 1.368(12)
C40 H40A 0.9500
C41 H41A 0.9500
C43 C44 1.493(12)
C44 C45 1.393(11)
C44 C49 1.437(11)
C45 C46 1.395(13)
C45 H45A 0.9500
C46 C47 1.395(12)
C46 H46A 0.9500
C47 C48 1.371(12)
C47 H47A 0.9500
C48 C49 1.395(12)
C48 H48A 0.9500
C50 C51 1.384(11)
C50 C55 1.406(11)
C51 C52 1.408(11)
C51 H51A 0.9500
C52 C53 1.368(12)
C52 C56 1.504(11)
C53 C54 1.380(12)
C53 H53A 0.9500
C54 C55 1.401(12)
C54 H54A 0.9500
C55 H55A 0.9500
C57 C58 1.481(11)
C58 C63 1.400(11)
C58 C59 1.407(12)
C59 C60 1.388(12)
C59 H59A 0.9500
C60 C61 1.385(12)
C60 H60A 0.9500
C61 C62 1.383(12)
C61 H61A 0.9500
C62 C63 1.412(12)
C62 H62A 0.9500
C64 C69 1.390(11)
C64 C65 1.392(11)
C65 C66 1.389(12)
C65 H65A 0.9500
C66 C67 1.408(11)
C66 C70 1.477(11)
C67 C68 1.361(12)
C67 H67A 0.9500
C68 C69 1.392(12)
C68 H68A 0.9500
C69 H69A 0.9500
C71 C72 1.461(11)
C72 C73 1.379(12)
C72 C77 1.420(11)
C73 C74 1.395(13)
C73 H73A 0.9500
C74 C75 1.381(13)
C74 H74A 0.9500
C75 C76 1.366(13)
C75 H75A 0.9500
C76 C77 1.408(12)
C76 H76A 0.9500
C78 C83 1.390(12)
C78 C79 1.431(13)
C79 C80 1.370(11)
C79 H79A 0.9500
C80 C81 1.385(13)
C80 C84 1.486(13)
C81 C82 1.407(14)
C81 H81A 0.9500
C82 C83 1.370(12)
C82 H82A 0.9500
C83 H83A 0.9500

loop_
_geom_hbond_atom_site_label_D
_geom_hbond_atom_site_label_H
_geom_hbond_atom_site_label_A
_geom_hbond_distance_DH
_geom_hbond_distance_HA
_geom_hbond_distance_DA
_geom_hbond_angle_DHA
N1 H1A O2 0.87(11) 2.03(11) 2.690(9) 132(9)
N2 H2A O4 0.79(10) 2.22(10) 2.712(9) 121(9)
N3 H3A O6 0.88(13) 1.96(13) 2.639(9) 134(11)
N4 H4A O8 0.90(9) 1.93(9) 2.661(9) 137(8)
N5 H5A O10 0.84(10) 1.99(10) 2.682(9) 138(9)
N6 H6A O12 0.89(10) 2.03(9) 2.720(9) 133(9)
O5 H5 O10 0.91(2) 1.83(4) 2.689(8) 156(8)
O1 H1 O8 0.92(2) 1.74(3) 2.649(8) 170(7)
O7 H7 O2 0.92(2) 1.81(3) 2.702(8) 164(8)
O3 H3 O12 0.92(2) 1.82(4) 2.675(8) 155(7)
O11 H11 O4 0.92(2) 1.81(3) 2.694(8) 161(6)
O9 H9 O6 0.91(2) 1.81(8) 2.624(8) 147(12)
